data_7248217
loop_
_publ_author_name
'Lozan\<ci\'c, Ana'
'Burazer, Sanja'
'Renka, Sanja'
'Mol\<canov, Kre\<simir'
'Mol\<canov, Lidija'
'Juri\'c, Marijana'

_publ_section_title
;
 Proton transport in oxalate compounds of iron(iii) containing
 (alkyl)ammonium cations: the influence of the density of hydrogen bonds
 on conductivity
;
_journal_issue 13
_journal_name_full CrystEngComm
_journal_page_first 1892
_journal_page_last 1901
_journal_paper_doi 10.1039/D3CE01267K
_journal_volume 26
_journal_year 2024
_chemical_formula_sum 'C9 H18 Cl2 Fe N O4'
_chemical_formula_weight 330.99
_space_group_IT_number 14
_space_group_name_Hall '-P 2yn'
_space_group_name_H-M_alt 'P 1 21/n 1'
_symmetry_cell_setting monoclinic
_symmetry_space_group_name_Hall '-P 2yn'
_symmetry_space_group_name_H-M 'P 1 21/n 1'
_atom_sites_solution_hydrogens geom
_audit_creation_date 2022-03-25T11:42:02-00:00
_audit_creation_method 'WinGX routine CIF_UPDATE'
_audit_update_record
;
2022-06-09 deposited with the CCDC.	2024-02-23 downloaded from the CCDC.
;
_cell_angle_alpha 90
_cell_angle_beta 109.460(19)
_cell_angle_gamma 90
_cell_formula_units_Z 4
_cell_length_a 11.2283(16)
_cell_length_b 8.6109(9)
_cell_length_c 16.306(3)
_cell_measurement_reflns_used 2789
_cell_measurement_temperature 296(2)
_cell_measurement_theta_max 76.473
_cell_measurement_theta_min 4.236
_cell_volume 1486.5(4)
_computing_cell_refinement 'CrysAlisPro 1.171.41.115a (Rigaku OD, 2021)'
_computing_data_collection 'CrysAlisPro 1.171.41.115a (Rigaku OD, 2021)'
_computing_data_reduction 'CrysAlisPro 1.171.41.115a (Rigaku OD, 2021)'
_computing_structure_refinement 'SHELXL-2017/1 (Sheldrick, 2017)'
_diffrn_ambient_temperature 296(2)
_diffrn_detector_area_resol_mean 10
_diffrn_measured_fraction_theta_full 0.999
_diffrn_measured_fraction_theta_max 0.954
_diffrn_measurement_device_type 'XtaLAB Synergy, Dualflex, HyPix'
_diffrn_measurement_method '\w scans'
_diffrn_radiation_monochromator mirror
_diffrn_radiation_type CuK\a
_diffrn_radiation_wavelength 1.54184
_diffrn_reflns_av_R_equivalents 0.2874
_diffrn_reflns_av_unetI/netI 0.2005
_diffrn_reflns_Laue_measured_fraction_full 0.999
_diffrn_reflns_Laue_measured_fraction_max 0.954
_diffrn_reflns_limit_h_max 13
_diffrn_reflns_limit_h_min -9
_diffrn_reflns_limit_k_max 10
_diffrn_reflns_limit_k_min -10
_diffrn_reflns_limit_l_max 20
_diffrn_reflns_limit_l_min -20
_diffrn_reflns_number 18962
_diffrn_reflns_point_group_measured_fraction_full 0.999
_diffrn_reflns_point_group_measured_fraction_max 0.954
_diffrn_reflns_theta_full 67.684
_diffrn_reflns_theta_max 82.952
_diffrn_reflns_theta_min 4.208
_diffrn_source 'micro-focus sealed X-ray tube'
_exptl_absorpt_coefficient_mu 11.488
_exptl_absorpt_correction_T_max 1
_exptl_absorpt_correction_T_min 0.4217
_exptl_absorpt_correction_type multi-scan
_exptl_absorpt_process_details
;
        CrysAlisPro 1.171.41.115a (Rigaku Oxford Diffraction, 2021)
        Empirical absorption correction using spherical harmonics,
        implemented in SCALE3 ABSPACK scaling algorithm.
;
_exptl_crystal_colour yellow
_exptl_crystal_density_diffrn 1.479
_exptl_crystal_description prism
_exptl_crystal_F_000 684
_exptl_crystal_size_max 0.08
_exptl_crystal_size_mid 0.07
_exptl_crystal_size_min 0.02
_refine_diff_density_max 1.837
_refine_diff_density_min -0.596
_refine_diff_density_rms 0.242
_refine_ls_extinction_method none
_refine_ls_goodness_of_fit_ref 1.212
_refine_ls_hydrogen_treatment constr
_refine_ls_matrix_type full
_refine_ls_number_parameters 154
_refine_ls_number_reflns 3167
_refine_ls_number_restraints 61
_refine_ls_restrained_S_all 1.21
_refine_ls_R_factor_all 0.2281
_refine_ls_R_factor_gt 0.153
_refine_ls_shift/su_max 0.006
_refine_ls_shift/su_mean 0
_refine_ls_structure_factor_coef Fsqd
_refine_ls_weighting_details 'w=1/[\s^2^(Fo^2^)+(0.2000P)^2^] where P=(Fo^2^+2Fc^2^)/3'
_refine_ls_weighting_scheme calc
_refine_ls_wR_factor_ref 0.4212
_reflns_number_gt 1459
_reflns_number_total 3167
_reflns_threshold_expression 'I > 2\s(I)'
_cod_data_source_file d3ce01267k2.cif
_cod_data_source_block marijana_30feoxcl_auto
_cod_depositor_comments 'Adding full bibliography for 7248214--7248217.cif.'
_cod_original_sg_symbol_H-M 'P 21/n'
_cod_database_code 7248217

loop_
_space_group_symop_id
_space_group_symop_operation_xyz
1 x,y,z
2 1/2-x,1/2+y,1/2-z
3 -x,-y,-z
4 1/2+x,1/2-y,1/2+z

loop_
_atom_site_label
_atom_site_fract_x
_atom_site_fract_y
_atom_site_fract_z
_atom_site_U_iso_or_equiv
_atom_site_adp_type
_atom_site_calc_flag
_atom_site_occupancy
_atom_site_disorder_assembly
_atom_site_disorder_group
_atom_site_type_symbol
Fe1 0.88301(15) 0.75050(16) 0.04439(13) 0.0746(7) Uani d 1 . . Fe
Cl1 0.6844(3) 0.8402(4) -0.0086(3) 0.1241(15) Uani d 1 . . Cl
Cl2 0.8834(4) 0.6644(4) 0.1743(3) 0.1181(14) Uani d 1 . . Cl
O1 1.0685(6) 0.6551(8) 0.0652(5) 0.082(2) Uani d 1 . . O
O2 0.8411(6) 0.5495(9) -0.0268(6) 0.089(2) Uani d 1 . . O
O3 0.9227(6) 0.8476(8) -0.0651(5) 0.0779(19) Uani d 1 . . O
O4 0.9788(7) 0.9512(8) 0.0960(5) 0.085(2) Uani d 1 . . O
C1 1.0653(9) 0.5311(11) 0.0269(8) 0.070(3) Uani d 1 . . C
C2 0.9841(10) 0.9706(10) -0.0462(7) 0.070(3) Uani d 1 . . C
N1 0.4643(11) 0.6961(14) 0.1817(9) 0.107(3) Uani d 1 . . N
C3 0.579(2) 0.772(2) 0.2145(17) 0.153(6) Uani d 1 . . C
H3A 0.567549 0.883858 0.209609 0.184 Uiso calc 1 . . H
H3B 0.635421 0.741435 0.18327 0.184 Uiso calc 1 . . H
C4 0.630(2) 0.726(2) 0.3047(16) 0.175(10) Uani d 1 . . C
H4A 0.710812 0.775565 0.331305 0.262 Uiso calc 1 . . H
H4B 0.573534 0.757123 0.334513 0.262 Uiso calc 1 . . H
H4C 0.640999 0.615553 0.308332 0.262 Uiso calc 1 . . H
C5 0.4711(13) 0.5205(18) 0.1734(11) 0.119(4) Uani d 1 . . C
H5A 0.485395 0.4746 0.230179 0.143 Uiso calc 1 . . H
H5B 0.389889 0.483781 0.135229 0.143 Uiso calc 1 . . H
C6 0.5695(19) 0.464(2) 0.1398(15) 0.179(8) Uani d 1 . . C
H6A 0.566678 0.352781 0.136747 0.269 Uiso calc 1 . . H
H6B 0.555117 0.505982 0.082698 0.269 Uiso calc 1 . . H
H6C 0.65083 0.496781 0.177854 0.269 Uiso calc 1 . . H
C7 0.3608(14) 0.7221(16) 0.2169(10) 0.109(4) Uani d 1 . . C
H7A 0.286683 0.668748 0.179156 0.131 Uiso calc 1 . . H
H7B 0.384074 0.671863 0.273272 0.131 Uiso calc 1 . . H
C8 0.3238(14) 0.8814(18) 0.2276(12) 0.141(6) Uani d 1 . . C
H8A 0.255736 0.88022 0.250961 0.211 Uiso calc 1 . . H
H8B 0.39454 0.935931 0.266807 0.211 Uiso calc 1 . . H
H8C 0.296666 0.932801 0.172224 0.211 Uiso calc 1 . . H
C9 0.428(3) 0.767(2) 0.0836(17) 0.169(8) Uani d 1 . . C
H9A 0.347626 0.726854 0.048202 0.253 Uiso calc 1 . . H
H9B 0.42418 0.877952 0.085911 0.253 Uiso calc 1 . . H
H9C 0.491477 0.736964 0.059033 0.253 Uiso calc 1 . . H

loop_
_atom_site_aniso_label
_atom_site_aniso_U_11
_atom_site_aniso_U_22
_atom_site_aniso_U_33
_atom_site_aniso_U_12
_atom_site_aniso_U_13
_atom_site_aniso_U_23
Fe1 0.0831(11) 0.0487(9) 0.1026(14) -0.0024(7) 0.0452(10) -0.0001(8)
Cl1 0.104(2) 0.104(3) 0.177(4) 0.0280(18) 0.065(2) 0.031(3)
Cl2 0.145(3) 0.097(2) 0.135(3) 0.0064(19) 0.078(3) 0.029(2)
O1 0.073(4) 0.064(5) 0.104(6) -0.003(3) 0.022(4) -0.011(4)
O2 0.071(4) 0.072(5) 0.124(7) -0.005(3) 0.032(4) -0.012(5)
O3 0.099(5) 0.065(4) 0.071(4) -0.013(3) 0.028(4) -0.015(4)
O4 0.120(5) 0.065(4) 0.079(5) -0.013(4) 0.046(4) -0.009(4)
C1 0.070(5) 0.046(5) 0.095(8) 0.005(4) 0.028(5) 0.000(5)
C2 0.103(7) 0.042(5) 0.082(7) -0.020(5) 0.053(6) -0.003(5)
N1 0.124(7) 0.092(6) 0.124(8) 0.003(5) 0.068(6) 0.022(6)
C3 0.149(11) 0.114(12) 0.219(15) -0.021(9) 0.090(11) 0.016(12)
C4 0.148(16) 0.158(19) 0.208(17) -0.049(12) 0.045(13) 0.025(17)
C5 0.146(11) 0.096(7) 0.117(11) -0.005(7) 0.046(9) 0.012(7)
C6 0.22(2) 0.130(14) 0.21(2) 0.010(13) 0.098(17) -0.031(16)
C7 0.110(8) 0.122(9) 0.101(9) 0.004(7) 0.041(7) 0.016(8)
C8 0.116(10) 0.148(12) 0.161(16) 0.008(9) 0.051(10) -0.031(12)
C9 0.25(2) 0.142(16) 0.166(12) 0.049(12) 0.133(11) 0.067(12)

loop_
_atom_type_symbol
_atom_type_description
_atom_type_scat_dispersion_real
_atom_type_scat_dispersion_imag
_atom_type_scat_source
C C 0.0181 0.0091 'International Tables Vol C Tables 4.2.6.8 and 6.1.1.4'
H H 0 0 'International Tables Vol C Tables 4.2.6.8 and 6.1.1.4'
N N 0.0311 0.018 'International Tables Vol C Tables 4.2.6.8 and 6.1.1.4'
O O 0.0492 0.0322 'International Tables Vol C Tables 4.2.6.8 and 6.1.1.4'
Cl Cl 0.3639 0.7018 'International Tables Vol C Tables 4.2.6.8 and 6.1.1.4'
Fe Fe -1.1336 3.1974 'International Tables Vol C Tables 4.2.6.8 and 6.1.1.4'

loop_
_geom_angle_atom_site_label_1
_geom_angle_atom_site_label_2
_geom_angle_atom_site_label_3
_geom_angle
_geom_angle_site_symmetry_1
_geom_angle_site_symmetry_3
_geom_angle_publ_flag
O2 Fe1 O4 158.3(3) . . ?
O2 Fe1 O3 86.0(3) . . ?
O4 Fe1 O3 77.8(3) . . ?
O2 Fe1 O1 78.2(3) . . ?
O4 Fe1 O1 84.8(3) . . ?
O3 Fe1 O1 79.8(3) . . ?
O2 Fe1 Cl2 100.6(3) . . ?
O4 Fe1 Cl2 93.1(2) . . ?
O3 Fe1 Cl2 167.9(2) . . ?
O1 Fe1 Cl2 91.6(2) . . ?
O2 Fe1 Cl1 93.5(2) . . ?
O4 Fe1 Cl1 100.7(3) . . ?
O3 Fe1 Cl1 90.0(2) . . ?
O1 Fe1 Cl1 167.2(3) . . ?
Cl2 Fe1 Cl1 99.56(16) . . ?
C1 O1 Fe1 112.7(6) . . ?
C1 O2 Fe1 115.6(7) 3_765 . ?
C2 O3 Fe1 112.1(6) . . ?
C2 O4 Fe1 115.8(6) 3_775 . ?
O1 C1 O2 126.5(10) . 3_765 ?
O1 C1 C1 116.9(10) . 3_765 ?
O2 C1 C1 116.5(11) 3_765 3_765 ?
O4 C2 O3 125.7(10) 3_775 . ?
O4 C2 C2 117.0(9) 3_775 3_775 ?
O3 C2 C2 117.3(10) . 3_775 ?
C3 N1 C7 122.1(16) . . ?
C3 N1 C5 115.8(13) . . ?
C7 N1 C5 104.8(9) . . ?
C3 N1 C9 95.6(14) . . ?
C7 N1 C9 110.7(13) . . ?
C5 N1 C9 106.6(13) . . ?
N1 C3 C4 105.5(15) . . ?
N1 C3 H3A 110.6 . . ?
C4 C3 H3A 110.6 . . ?
N1 C3 H3B 110.7 . . ?
C4 C3 H3B 110.7 . . ?
H3A C3 H3B 108.8 . . ?
C3 C4 H4A 109.5 . . ?
C3 C4 H4B 109.5 . . ?
H4A C4 H4B 109.5 . . ?
C3 C4 H4C 109.5 . . ?
H4A C4 H4C 109.5 . . ?
H4B C4 H4C 109.5 . . ?
C6 C5 N1 115.3(13) . . ?
C6 C5 H5A 108.4 . . ?
N1 C5 H5A 108.4 . . ?
C6 C5 H5B 108.4 . . ?
N1 C5 H5B 108.4 . . ?
H5A C5 H5B 107.5 . . ?
C5 C6 H6A 109.5 . . ?
C5 C6 H6B 109.5 . . ?
H6A C6 H6B 109.5 . . ?
C5 C6 H6C 109.5 . . ?
H6A C6 H6C 109.5 . . ?
H6B C6 H6C 109.5 . . ?
C8 C7 N1 118.8(13) . . ?
C8 C7 H7A 107.6 . . ?
N1 C7 H7A 107.6 . . ?
C8 C7 H7B 107.6 . . ?
N1 C7 H7B 107.6 . . ?
H7A C7 H7B 107 . . ?
C7 C8 H8A 109.5 . . ?
C7 C8 H8B 109.5 . . ?
H8A C8 H8B 109.5 . . ?
C7 C8 H8C 109.5 . . ?
H8A C8 H8C 109.5 . . ?
H8B C8 H8C 109.5 . . ?
N1 C9 H9A 109.5 . . ?
N1 C9 H9B 109.5 . . ?
H9A C9 H9B 109.5 . . ?
N1 C9 H9C 109.5 . . ?
H9A C9 H9C 109.5 . . ?
H9B C9 H9C 109.5 . . ?

loop_
_geom_bond_atom_site_label_1
_geom_bond_atom_site_label_2
_geom_bond_site_symmetry_2
_geom_bond_distance
_geom_bond_publ_flag
Fe1 O2 . 2.049(8) ?
Fe1 O4 . 2.061(7) ?
Fe1 O3 . 2.149(7) ?
Fe1 O1 . 2.158(7) ?
Fe1 Cl2 . 2.243(4) ?
Fe1 Cl1 . 2.244(4) ?
O1 C1 . 1.232(11) ?
O2 C1 3_765 1.259(10) ?
O3 C2 . 1.245(10) ?
O4 C2 3_775 1.230(10) ?
C1 C1 3_765 1.53(2) ?
C2 C2 3_775 1.51(2) ?
N1 C3 . 1.39(2) ?
N1 C7 . 1.474(16) ?
N1 C5 . 1.523(19) ?
N1 C9 . 1.63(2) ?
C3 C4 . 1.445(17) ?
C3 H3A . 0.97 ?
C3 H3B . 0.97 ?
C4 H4A . 0.96 ?
C4 H4B . 0.96 ?
C4 H4C . 0.96 ?
C5 C6 . 1.469(14) ?
C5 H5A . 0.97 ?
C5 H5B . 0.97 ?
C6 H6A . 0.96 ?
C6 H6B . 0.96 ?
C6 H6C . 0.96 ?
C7 C8 . 1.461(15) ?
C7 H7A . 0.97 ?
C7 H7B . 0.97 ?
C8 H8A . 0.96 ?
C8 H8B . 0.96 ?
C8 H8C . 0.96 ?
C9 H9A . 0.96 ?
C9 H9B . 0.96 ?
C9 H9C . 0.96 ?

loop_
_geom_hbond_atom_site_label_D
_geom_hbond_atom_site_label_H
_geom_hbond_atom_site_label_A
_geom_hbond_distance_DH
_geom_hbond_distance_HA
_geom_hbond_distance_DA
_geom_hbond_angle_DHA
_geom_hbond_site_symmetry_A
_geom_hbond_publ_flag
C3 H3B Cl2 0.97 2.91 3.80(2) 152.6 . yes
C3 H3A Cl2 0.97 3 3.79(2) 138.9 2_655 yes
C5 H5B O2 0.97 2.62 3.576(17) 167.3 3_665 yes
C7 H7A O1 0.97 2.54 3.437(17) 154.4 1_455 yes
C9 H9C Cl1 0.96 2.88 3.72(2) 146.5 . yes
C9 H9B Cl1 0.96 2.82 3.677(17) 149.4 3_675 yes
C3 H3B Cl2 0.97 2.91 3.80(2) 152.6 . yes
C3 H3A Cl2 0.97 3 3.79(2) 138.9 2_655 yes
C5 H5B O2 0.97 2.62 3.576(17) 167.3 3_665 yes
C7 H7A O1 0.97 2.54 3.437(17) 154.4 1_455 yes
C9 H9C Cl1 0.96 2.88 3.72(2) 146.5 . yes
C9 H9B Cl1 0.96 2.82 3.677(17) 149.4 3_675 yes

loop_
_geom_torsion_atom_site_label_1
_geom_torsion_atom_site_label_2
_geom_torsion_atom_site_label_3
_geom_torsion_atom_site_label_4
_geom_torsion
_geom_torsion_site_symmetry_1
_geom_torsion_site_symmetry_2
_geom_torsion_site_symmetry_3
_geom_torsion_site_symmetry_4
_geom_torsion_publ_flag
Fe1 O1 C1 O2 179.4(9) . . . 3_765 ?
Fe1 O1 C1 C1 0.0(15) . . . 3_765 ?
Fe1 O3 C2 O4 178.8(9) . . . 3_775 ?
Fe1 O3 C2 C2 -1.4(14) . . . 3_775 ?
C7 N1 C3 C4 61(2) . . . . ?
C5 N1 C3 C4 -69(2) . . . . ?
C9 N1 C3 C4 179.6(19) . . . . ?
C3 N1 C5 C6 -42(2) . . . . ?
C7 N1 C5 C6 -179.5(16) . . . . ?
C9 N1 C5 C6 63(2) . . . . ?
C3 N1 C7 C8 50(2) . . . . ?
C5 N1 C7 C8 -176.1(15) . . . . ?
C9 N1 C7 C8 -62(2) . . . . ?
